data_4087370
loop_
_publ_author_name
'Ueda, Takahiro'
'Mochida, Tomoyuki'

_publ_section_title
;
 Thermal Properties and Crystal Structures of Ionic Liquids from Ruthenium
 Sandwich Complexes with Trialkoxybenzene Ligands: Effects of Substituent
 Positions and Alkyl Chain Lengths
;
_journal_issue 7
_journal_name_full Organometallics
_journal_page_first 1279
_journal_paper_doi 10.1021/acs.organomet.5b00021
_journal_volume 34
_journal_year 2015
_chemical_formula_moiety 'C17 H23 O3 Ru, F6 P'
_chemical_formula_sum 'C17 H23 F6 O3 P Ru'
_chemical_formula_weight 521.39
_space_group_IT_number 14
_space_group_name_Hall '-P 2ybc'
_space_group_name_H-M_alt 'P 1 21/c 1'
_symmetry_cell_setting monoclinic
_symmetry_space_group_name_H-M 'P 1 21/c 1'
_atom_sites_solution_hydrogens geom
_atom_sites_solution_primary direct
_atom_sites_solution_secondary difmap
_audit_creation_method SHELXL-97
_cell_angle_alpha 90.00
_cell_angle_beta 130.849(7)
_cell_angle_gamma 90.00
_cell_formula_units_Z 4
_cell_length_a 10.5875(15)
_cell_length_b 18.049(3)
_cell_length_c 13.8724(14)
_cell_measurement_reflns_used 8645
_cell_measurement_temperature 100
_cell_measurement_theta_max 27.55
_cell_measurement_theta_min 2.24
_cell_volume 2005.3(5)
_computing_cell_refinement 'APEX2 (Bruker AXS, 2006)'
_computing_data_collection 'APEX2 (Bruker AXS, 2006)'
_computing_data_reduction 'SAINT (Bruker AXS, 2004)'
_computing_molecular_graphics 'XSHEL (Bruker AXS,2002)'
_computing_publication_material 'XCIF (Bruker AXS, 2001)'
_computing_structure_refinement 'SHELXL-97 (Sheldrick, 1997)'
_computing_structure_solution 'SHELXS-97 (Sheldrick, 1997)'
_diffrn_ambient_temperature 100
_diffrn_detector_area_resol_mean 8.333
_diffrn_measured_fraction_theta_full 0.997
_diffrn_measured_fraction_theta_max 0.997
_diffrn_measurement_device_type 'Bruker APEXII CCD area detector'
_diffrn_measurement_method 'phi and omega scans'
_diffrn_radiation_monochromator 'Bruker Helios multilayer confocal mirror'
_diffrn_radiation_source 'Bruker TXS fine-focus rotating anode'
_diffrn_radiation_type MoK\a
_diffrn_radiation_wavelength 0.71073
_diffrn_reflns_av_R_equivalents 0.0367
_diffrn_reflns_av_sigmaI/netI 0.0416
_diffrn_reflns_limit_h_max 12
_diffrn_reflns_limit_h_min -10
_diffrn_reflns_limit_k_max 20
_diffrn_reflns_limit_k_min -21
_diffrn_reflns_limit_l_max 11
_diffrn_reflns_limit_l_min -16
_diffrn_reflns_number 9660
_diffrn_reflns_theta_full 25.02
_diffrn_reflns_theta_max 25.02
_diffrn_reflns_theta_min 1.13
_exptl_absorpt_coefficient_mu 0.930
_exptl_absorpt_correction_T_max 0.9420
_exptl_absorpt_correction_T_min 0.8380
_exptl_absorpt_correction_type empirical
_exptl_absorpt_process_details
;
SADABS Sheldrick 1996
;
_exptl_crystal_colour colorless
_exptl_crystal_density_diffrn 1.710
_exptl_crystal_density_method 'not measured'
_exptl_crystal_description block
_exptl_crystal_F_000 1048
_exptl_crystal_size_max 0.20
_exptl_crystal_size_mid 0.18
_exptl_crystal_size_min 0.07
_refine_diff_density_max 0.724
_refine_diff_density_min -0.388
_refine_diff_density_rms 0.063
_refine_ls_extinction_method none
_refine_ls_goodness_of_fit_ref 1.033
_refine_ls_hydrogen_treatment constr
_refine_ls_matrix_type full
_refine_ls_number_parameters 303
_refine_ls_number_reflns 3534
_refine_ls_number_restraints 180
_refine_ls_restrained_S_all 1.010
_refine_ls_R_factor_all 0.0227
_refine_ls_R_factor_gt 0.0224
_refine_ls_shift/su_max 0.003
_refine_ls_shift/su_mean 0.000
_refine_ls_structure_factor_coef Fsqd
_refine_ls_weighting_details 'calc w=1/[\s^2^(Fo^2^)+(0.0194P)^2^+0.8222P] where P=(Fo^2^+2Fc^2^)/3'
_refine_ls_weighting_scheme calc
_refine_ls_wR_factor_gt 0.0568
_refine_ls_wR_factor_ref 0.0571
_reflns_number_gt 3472
_reflns_number_total 3534
_reflns_threshold_expression >2sigma(I)
_cod_data_source_file om5b00021_si_001.cif
_cod_data_source_block c2pf6
_cod_depositor_comments
;
The following automatic conversions were performed:

data item '_symmetry_cell_setting' value 'Monoclinic' was changed to
'monoclinic' in accordance with the
/home/saulius/struct/COD-crude-data/automatic-downloads/DataCite-retrospective/ACS/depositions/lib/dictionaries/cif_core.dic
dictionary named 'cif_core.dic' version 2.4.2 last updated on
2011-04-26.

Automatic conversion script
Id: cif_fix_values 6909 2019-04-08 15:41:33Z antanas 
;
_cod_original_sg_symbol_H-M 'P 21/c'
_cod_database_code 4087370

loop_
_symmetry_equiv_pos_as_xyz
'x, y, z'
'-x, y+1/2, -z+1/2'
'-x, -y, -z'
'x, -y-1/2, z-1/2'

loop_
_atom_site_label
_atom_site_type_symbol
_atom_site_fract_x
_atom_site_fract_y
_atom_site_fract_z
_atom_site_U_iso_or_equiv
_atom_site_adp_type
_atom_site_occupancy
_atom_site_symmetry_multiplicity
_atom_site_calc_flag
_atom_site_refinement_flags
_atom_site_disorder_assembly
_atom_site_disorder_group
C1A C -0.0569(16) 0.7330(6) 0.8139(11) 0.019(2) Uani 0.447(10) 1 d PU A 1
H1A H -0.1350 0.7416 0.7246 0.023 Uiso 0.447(10) 1 calc PR A 1
C2A C -0.0962(15) 0.7110(5) 0.8901(13) 0.0179(19) Uani 0.447(10) 1 d PU A 1
H2A H -0.2047 0.7029 0.8615 0.022 Uiso 0.447(10) 1 calc PR A 1
C3A C 0.0551(18) 0.7035(5) 1.0152(11) 0.022(2) Uani 0.447(10) 1 d PU A 1
H3A H 0.0660 0.6889 1.0861 0.027 Uiso 0.447(10) 1 calc PR A 1
C4A C 0.1902(13) 0.7211(5) 1.0201(10) 0.024(2) Uani 0.447(10) 1 d PU A 1
H4A H 0.3057 0.7205 1.0934 0.029 Uiso 0.447(10) 1 calc PR A 1
C5A C 0.1186(16) 0.7398(4) 0.8939(13) 0.0169(17) Uani 0.447(10) 1 d PU A 1
H5A H 0.1783 0.7543 0.8676 0.020 Uiso 0.447(10) 1 calc PR A 1
C1B C -0.1018(12) 0.7281(5) 0.8217(10) 0.0246(19) Uani 0.553(10) 1 d PU A 2
H1B H -0.2133 0.7328 0.7436 0.030 Uiso 0.553(10) 1 calc PR A 2
C2B C -0.0510(12) 0.7061(4) 0.9423(10) 0.0175(15) Uani 0.553(10) 1 d PU A 2
H2B H -0.1240 0.6937 0.9574 0.021 Uiso 0.553(10) 1 calc PR A 2
C3B C 0.1256(12) 0.7062(4) 1.0347(7) 0.0211(17) Uani 0.553(10) 1 d PU A 2
H3B H 0.1925 0.6941 1.1224 0.025 Uiso 0.553(10) 1 calc PR A 2
C4B C 0.1841(10) 0.7278(4) 0.9705(11) 0.0214(16) Uani 0.553(10) 1 d PU A 2
H4B H 0.2979 0.7323 1.0087 0.026 Uiso 0.553(10) 1 calc PR A 2
C5B C 0.0447(14) 0.7413(3) 0.8408(10) 0.0245(15) Uani 0.553(10) 1 d PU A 2
H5B H 0.0489 0.7566 0.7774 0.029 Uiso 0.553(10) 1 calc PR A 2
Ru1 Ru 0.03562(3) 0.817965(9) 0.96036(2) 0.01595(7) Uani 1 1 d . A .
C6 C -0.1265(3) 0.92224(13) 0.8764(3) 0.0205(5) Uani 1 1 d . A .
C7 C -0.1183(4) 0.89177(14) 0.9753(3) 0.0249(6) Uani 1 1 d . . .
H7 H -0.2214 0.8724 0.9557 0.030 Uiso 1 1 calc R A .
C8 C 0.0398(4) 0.88046(14) 1.0970(3) 0.0257(6) Uani 1 1 d . A .
H8 H 0.0465 0.8529 1.1628 0.031 Uiso 1 1 calc R . .
C9 C 0.1877(4) 0.89638(14) 1.1209(3) 0.0246(6) Uani 1 1 d . A .
H9 H 0.2971 0.8798 1.2027 0.030 Uiso 1 1 calc R . .
C10 C 0.1812(3) 0.92489(13) 1.0221(3) 0.0214(6) Uani 1 1 d . . .
C11 C 0.0231(4) 0.93533(13) 0.8983(3) 0.0198(5) Uani 1 1 d . A .
C12 C -0.4249(3) 0.91359(15) 0.7232(3) 0.0257(6) Uani 1 1 d . A .
H12A H -0.4390 0.9328 0.7826 0.031 Uiso 1 1 calc R . .
H12B H -0.4259 0.8588 0.7250 0.031 Uiso 1 1 calc R . .
C13 C -0.5634(4) 0.94165(16) 0.5898(3) 0.0308(7) Uani 1 1 d . . .
H13A H -0.5580 0.9958 0.5887 0.046 Uiso 1 1 calc R . .
H13B H -0.6716 0.9267 0.5624 0.046 Uiso 1 1 calc R . .
H13C H -0.5504 0.9206 0.5316 0.046 Uiso 1 1 calc R . .
C14 C -0.0744(4) 0.93105(19) 0.6848(3) 0.0375(8) Uani 1 1 d . A .
H14A H -0.1944 0.9416 0.6354 0.045 Uiso 1 1 calc R . .
H14B H -0.0581 0.8767 0.6939 0.045 Uiso 1 1 calc R . .
C15 C -0.0193(4) 0.96204(16) 0.6181(3) 0.0296(6) Uani 1 1 d . . .
H15A H -0.0296 1.0161 0.6142 0.044 Uiso 1 1 calc R . .
H15B H -0.0894 0.9420 0.5315 0.044 Uiso 1 1 calc R . .
H15C H 0.0974 0.9484 0.6648 0.044 Uiso 1 1 calc R . .
C16 C 0.4768(4) 0.91323(16) 1.1462(3) 0.0303(7) Uani 1 1 d . . .
H16A H 0.4729 0.8584 1.1424 0.036 Uiso 1 1 calc R A .
H16B H 0.5042 0.9288 1.2265 0.036 Uiso 1 1 calc R . .
C17 C 0.6059(4) 0.94132(17) 1.1421(3) 0.0353(7) Uani 1 1 d . A .
H17A H 0.5759 0.9269 1.0613 0.053 Uiso 1 1 calc R . .
H17B H 0.7148 0.9200 1.2131 0.053 Uiso 1 1 calc R . .
H17C H 0.6119 0.9954 1.1494 0.053 Uiso 1 1 calc R . .
O1 O -0.2695(2) 0.94003(10) 0.75979(19) 0.0228(4) Uani 1 1 d . . .
O2 O 0.0247(3) 0.96548(9) 0.80935(18) 0.0215(4) Uani 1 1 d . . .
O3 O 0.3161(2) 0.94382(10) 1.03724(18) 0.0250(5) Uani 1 1 d . A .
P1 P 0.53994(10) 0.73849(4) 0.92403(7) 0.02291(17) Uani 1 1 d . . .
F6 F 0.3424(2) 0.73124(14) 0.8247(2) 0.0547(6) Uani 1 1 d . . .
F5 F 0.7380(2) 0.74480(14) 1.0227(2) 0.0540(6) Uani 1 1 d . . .
F4 F 0.5278(3) 0.82647(10) 0.9171(2) 0.0500(6) Uani 1 1 d . . .
F3 F 0.5550(3) 0.65037(11) 0.9294(2) 0.0452(5) Uani 1 1 d . . .
F2 F 0.5404(3) 0.73869(10) 0.80890(18) 0.0428(5) Uani 1 1 d . . .
F1 F 0.5394(3) 0.73845(12) 1.03855(19) 0.0460(5) Uani 1 1 d . . .

loop_
_atom_site_aniso_label
_atom_site_aniso_U_11
_atom_site_aniso_U_22
_atom_site_aniso_U_33
_atom_site_aniso_U_23
_atom_site_aniso_U_13
_atom_site_aniso_U_12
C1A 0.017(4) 0.019(3) 0.018(3) -0.003(2) 0.011(3) 0.004(3)
C2A 0.020(3) 0.012(3) 0.021(4) -0.003(3) 0.013(3) -0.001(3)
C3A 0.027(4) 0.012(3) 0.020(4) 0.002(3) 0.012(3) -0.002(4)
C4A 0.024(3) 0.014(3) 0.018(4) -0.002(3) 0.006(3) 0.006(2)
C5A 0.016(4) 0.017(3) 0.019(4) -0.001(3) 0.012(3) 0.002(3)
C1B 0.023(4) 0.017(3) 0.021(3) -0.004(2) 0.009(3) 0.003(3)
C2B 0.016(4) 0.014(2) 0.018(4) 0.000(3) 0.009(3) -0.001(3)
C3B 0.017(4) 0.015(2) 0.018(3) 0.002(2) 0.006(3) 0.002(3)
C4B 0.018(3) 0.019(3) 0.026(4) 0.001(3) 0.014(3) 0.004(2)
C5B 0.028(4) 0.022(2) 0.020(3) -0.001(3) 0.014(3) 0.002(3)
Ru1 0.01850(11) 0.01326(10) 0.01526(14) 0.00122(7) 0.01067(11) 0.00081(8)
C6 0.0250(14) 0.0134(11) 0.0237(16) 0.0012(11) 0.0162(14) 0.0047(10)
C7 0.0350(16) 0.0181(13) 0.0294(17) 0.0036(11) 0.0245(15) 0.0056(12)
C8 0.0421(15) 0.0167(12) 0.0255(16) -0.0008(11) 0.0253(14) 0.0030(12)
C9 0.0344(17) 0.0120(12) 0.0194(14) -0.0006(10) 0.0141(13) 0.0019(11)
C10 0.0279(15) 0.0095(11) 0.0231(15) -0.0010(11) 0.0150(14) -0.0022(10)
C11 0.0251(13) 0.0115(11) 0.0191(14) 0.0008(10) 0.0128(12) 0.0001(11)
C12 0.0221(14) 0.0220(13) 0.0343(17) -0.0001(12) 0.0190(14) 0.0001(10)
C13 0.0260(16) 0.0234(15) 0.0341(18) 0.0038(12) 0.0158(15) 0.0017(12)
C14 0.043(2) 0.0426(18) 0.0232(16) -0.0061(14) 0.0197(16) -0.0169(14)
C15 0.0322(16) 0.0325(15) 0.0249(15) -0.0006(12) 0.0190(14) -0.0034(13)
C16 0.0261(16) 0.0224(15) 0.0238(16) 0.0023(12) 0.0082(14) -0.0001(12)
C17 0.0210(16) 0.0299(15) 0.0346(18) 0.0009(13) 0.0093(15) -0.0019(12)
O1 0.0220(10) 0.0198(9) 0.0237(11) 0.0064(8) 0.0137(10) 0.0038(8)
O2 0.0253(9) 0.0175(8) 0.0178(10) 0.0029(7) 0.0124(8) -0.0023(8)
O3 0.0204(10) 0.0207(10) 0.0189(10) 0.0031(8) 0.0063(9) -0.0020(8)
P1 0.0207(3) 0.0323(4) 0.0169(4) -0.0022(3) 0.0128(3) -0.0029(3)
F6 0.0234(10) 0.0820(16) 0.0371(12) -0.0218(11) 0.0104(10) -0.0053(10)
F5 0.0237(10) 0.0823(16) 0.0473(13) -0.0075(12) 0.0194(10) -0.0101(10)
F4 0.0760(17) 0.0315(11) 0.0612(16) -0.0088(9) 0.0530(15) -0.0007(9)
F3 0.0612(13) 0.0342(10) 0.0432(12) 0.0070(9) 0.0355(11) 0.0018(9)
F2 0.0759(13) 0.0369(10) 0.0397(11) 0.0033(8) 0.0483(11) 0.0052(9)
F1 0.0498(11) 0.0721(15) 0.0305(11) -0.0156(10) 0.0325(10) -0.0229(11)

loop_
_atom_type_symbol
_atom_type_description
_atom_type_scat_dispersion_real
_atom_type_scat_dispersion_imag
_atom_type_scat_source
C C 0.0033 0.0016 'International Tables Vol C Tables 4.2.6.8 and 6.1.1.4'
H H 0.0000 0.0000 'International Tables Vol C Tables 4.2.6.8 and 6.1.1.4'
F F 0.0171 0.0103 'International Tables Vol C Tables 4.2.6.8 and 6.1.1.4'
O O 0.0106 0.0060 'International Tables Vol C Tables 4.2.6.8 and 6.1.1.4'
P P 0.1023 0.0942 'International Tables Vol C Tables 4.2.6.8 and 6.1.1.4'
Ru Ru -1.2594 0.8363 'International Tables Vol C Tables 4.2.6.8 and 6.1.1.4'

loop_
_geom_angle_atom_site_label_1
_geom_angle_atom_site_label_2
_geom_angle_atom_site_label_3
_geom_angle
C5A C1A C2A 108.3(10)
C5A C1A Ru1 69.7(6)
C2A C1A Ru1 71.2(6)
C5A C1A H1A 125.8
C2A C1A H1A 125.8
Ru1 C1A H1A 124.9
C3A C2A C1A 107.1(10)
C3A C2A Ru1 69.8(5)
C1A C2A Ru1 71.1(6)
C3A C2A H2A 126.5
C1A C2A H2A 126.5
Ru1 C2A H2A 124.3
C2A C3A C4A 109.8(9)
C2A C3A Ru1 72.8(5)
C4A C3A Ru1 70.5(5)
C2A C3A H3A 125.1
C4A C3A H3A 125.1
Ru1 C3A H3A 123.2
C3A C4A C5A 106.5(9)
C3A C4A Ru1 71.1(6)
C5A C4A Ru1 71.0(5)
C3A C4A H4A 126.7
C5A C4A H4A 126.7
Ru1 C4A H4A 122.9
C1A C5A C4A 108.3(9)
C1A C5A Ru1 72.5(5)
C4A C5A Ru1 70.5(5)
C1A C5A H5A 125.8
C4A C5A H5A 125.8
Ru1 C5A H5A 122.8
C5B C1B C2B 107.4(8)
C5B C1B Ru1 72.1(5)
C2B C1B Ru1 69.8(5)
C5B C1B H1B 126.3
C2B C1B H1B 126.3
Ru1 C1B H1B 123.5
C3B C2B C1B 108.7(8)
C3B C2B Ru1 71.7(4)
C1B C2B Ru1 71.7(5)
C3B C2B H2B 125.7
C1B C2B H2B 125.7
Ru1 C2B H2B 122.6
C2B C3B C4B 106.8(7)
C2B C3B Ru1 70.3(4)
C4B C3B Ru1 71.7(4)
C2B C3B H3B 126.6
C4B C3B H3B 126.6
Ru1 C3B H3B 123.1
C5B C4B C3B 108.8(7)
C5B C4B Ru1 71.6(4)
C3B C4B Ru1 70.1(4)
C5B C4B H4B 125.6
C3B C4B H4B 125.6
Ru1 C4B H4B 124.3
C1B C5B C4B 108.3(7)
C1B C5B Ru1 70.4(5)
C4B C5B Ru1 71.0(4)
C1B C5B H5B 125.9
C4B C5B H5B 125.9
Ru1 C5B H5B 124.3
C4A Ru1 C3A 38.5(4)
C4A Ru1 C2B 56.3(4)
C3A Ru1 C2B 23.9(3)
C4A Ru1 C5A 38.4(3)
C3A Ru1 C5A 63.6(3)
C2B Ru1 C5A 66.5(3)
C4A Ru1 C8 120.4(3)
C3A Ru1 C8 104.2(3)
C2B Ru1 C8 110.4(3)
C5A Ru1 C8 157.7(4)
C4A Ru1 C3B 23.2(3)
C3A Ru1 C3B 16.0(2)
C2B Ru1 C3B 38.0(2)
C5A Ru1 C3B 54.8(3)
C8 Ru1 C3B 108.2(2)
C4A Ru1 C1B 68.8(4)
C3A Ru1 C1B 57.1(4)
C2B Ru1 C1B 38.6(3)
C5A Ru1 C1B 50.4(3)
C8 Ru1 C1B 140.5(3)
C3B Ru1 C1B 64.1(3)
C4A Ru1 C2A 64.0(4)
C3A Ru1 C2A 37.4(3)
C2B Ru1 C2A 14.6(2)
C5A Ru1 C2A 63.6(4)
C8 Ru1 C2A 119.0(3)
C3B Ru1 C2A 49.6(3)
C1B Ru1 C2A 25.3(3)
C4A Ru1 C1A 63.7(4)
C3A Ru1 C1A 62.7(4)
C2B Ru1 C1A 48.9(4)
C5A Ru1 C1A 37.8(3)
C8 Ru1 C1A 155.1(4)
C3B Ru1 C1A 65.4(4)
C1B Ru1 C1A 14.6(3)
C2A Ru1 C1A 37.7(4)
C4A Ru1 C4B 17.4(2)
C3A Ru1 C4B 51.1(3)
C2B Ru1 C4B 63.2(3)
C5A Ru1 C4B 22.0(3)
C8 Ru1 C4B 136.0(3)
C3B Ru1 C4B 38.1(3)
C1B Ru1 C4B 62.9(3)
C2A Ru1 C4B 66.4(3)
C1A Ru1 C4B 53.9(4)
C4A Ru1 C9 105.2(3)
C3A Ru1 C9 114.8(3)
C2B Ru1 C9 133.6(3)
C5A Ru1 C9 128.1(3)
C8 Ru1 C9 37.29(11)
C3B Ru1 C9 108.2(2)
C1B Ru1 C9 171.9(3)
C2A Ru1 C9 147.4(4)
C1A Ru1 C9 166.0(3)
C4B Ru1 C9 113.0(3)
C4A Ru1 C5B 52.1(3)
C3A Ru1 C5B 68.0(3)
C2B Ru1 C5B 63.4(3)
C5A Ru1 C5B 16.6(2)
C8 Ru1 C5B 171.9(2)
C3B Ru1 C5B 63.6(3)
C1B Ru1 C5B 37.5(3)
C2A Ru1 C5B 56.3(3)
C1A Ru1 C5B 23.3(3)
C4B Ru1 C5B 37.4(3)
C9 Ru1 C5B 142.9(3)
O1 C6 C11 115.9(2)
O1 C6 C7 124.2(3)
C11 C6 C7 119.9(3)
O1 C6 Ru1 133.50(19)
C11 C6 Ru1 70.62(14)
C7 C6 Ru1 68.88(15)
C8 C7 C6 119.0(3)
C8 C7 Ru1 69.92(15)
C6 C7 Ru1 74.22(16)
C8 C7 H7 120.2
C6 C7 H7 120.2
Ru1 C7 H7 120.2
C9 C8 C7 121.3(2)
C9 C8 Ru1 72.29(15)
C7 C8 Ru1 72.61(15)
C9 C8 H8 119.0
C7 C8 H8 119.0
Ru1 C8 H8 119.0
C8 C9 C10 120.2(3)
C8 C9 Ru1 70.43(15)
C10 C9 Ru1 73.51(16)
C8 C9 H9 119.5
C10 C9 H9 119.5
Ru1 C9 H9 119.5
O3 C10 C11 116.4(2)
O3 C10 C9 124.4(3)
C11 C10 C9 119.2(3)
O3 C10 Ru1 131.86(19)
C11 C10 Ru1 71.54(14)
C9 C10 Ru1 69.37(15)
O2 C11 C10 116.5(3)
O2 C11 C6 123.1(3)
C10 C11 C6 120.1(2)
O2 C11 Ru1 133.62(17)
C10 C11 Ru1 71.72(14)
C6 C11 Ru1 72.85(14)
O1 C12 C13 106.7(2)
O1 C12 H12A 110.4
C13 C12 H12A 110.4
O1 C12 H12B 110.4
C13 C12 H12B 110.4
H12A C12 H12B 108.6
C12 C13 H13A 109.5
C12 C13 H13B 109.5
H13A C13 H13B 109.5
C12 C13 H13C 109.5
H13A C13 H13C 109.5
H13B C13 H13C 109.5
O2 C14 C15 107.9(2)
O2 C14 H14A 110.1
C15 C14 H14A 110.1
O2 C14 H14B 110.1
C15 C14 H14B 110.1
H14A C14 H14B 108.4
C14 C15 H15A 109.5
C14 C15 H15B 109.5
H15A C15 H15B 109.5
C14 C15 H15C 109.5
H15A C15 H15C 109.5
H15B C15 H15C 109.5
O3 C16 C17 108.0(2)
O3 C16 H16A 110.1
C17 C16 H16A 110.1
O3 C16 H16B 110.1
C17 C16 H16B 110.1
H16A C16 H16B 108.4
C16 C17 H17A 109.5
C16 C17 H17B 109.5
H17A C17 H17B 109.5
C16 C17 H17C 109.5
H17A C17 H17C 109.5
H17B C17 H17C 109.5
C6 O1 C12 118.0(2)
C11 O2 C14 118.8(2)
C10 O3 C16 117.8(2)
F6 P1 F4 91.23(14)
F6 P1 F5 179.24(14)
F4 P1 F5 89.39(14)
F6 P1 F1 90.19(13)
F4 P1 F1 90.46(12)
F5 P1 F1 90.24(13)
F6 P1 F3 89.59(13)
F4 P1 F3 178.28(12)
F5 P1 F3 89.78(13)
F1 P1 F3 91.05(12)
F6 P1 F2 89.80(13)
F4 P1 F2 89.43(11)
F5 P1 F2 89.77(13)
F1 P1 F2 179.89(13)
F3 P1 F2 89.06(10)

loop_
_geom_bond_atom_site_label_1
_geom_bond_atom_site_label_2
_geom_bond_distance
C1A C5A 1.415(11)
C1A C2A 1.423(13)
C1A Ru1 2.199(11)
C1A H1A 0.9500
C2A C3A 1.400(12)
C2A Ru1 2.201(9)
C2A H2A 0.9500
C3A C4A 1.422(14)
C3A Ru1 2.163(9)
C3A H3A 0.9500
C4A C5A 1.420(12)
C4A Ru1 2.155(9)
C4A H4A 0.9500
C5A Ru1 2.162(7)
C5A H5A 0.9500
C1B C5B 1.413(10)
C1B C2B 1.438(11)
C1B Ru1 2.188(9)
C1B H1B 0.9500
C2B C3B 1.416(9)
C2B Ru1 2.163(7)
C2B H2B 0.9500
C3B C4B 1.433(10)
C3B Ru1 2.181(7)
C3B H3B 0.9500
C4B C5B 1.414(10)
C4B Ru1 2.203(7)
C4B H4B 0.9500
C5B Ru1 2.210(7)
C5B H5B 0.9500
Ru1 C8 2.182(2)
Ru1 C9 2.206(3)
C6 O1 1.345(3)
C6 C11 1.425(4)
C6 C7 1.426(4)
C7 C8 1.413(4)
C7 H7 1.0000
C8 C9 1.403(4)
C8 H8 1.0000
C9 C10 1.422(4)
C9 H9 1.0000
C10 O3 1.345(4)
C10 C11 1.424(4)
C11 O2 1.358(3)
C12 O1 1.450(3)
C12 C13 1.511(4)
C12 H12A 0.9900
C12 H12B 0.9900
C13 H13A 0.9800
C13 H13B 0.9800
C13 H13C 0.9800
C14 O2 1.449(4)
C14 C15 1.489(4)
C14 H14A 0.9900
C14 H14B 0.9900
C15 H15A 0.9800
C15 H15B 0.9800
C15 H15C 0.9800
C16 O3 1.456(3)
C16 C17 1.493(4)
C16 H16A 0.9900
C16 H16B 0.9900
C17 H17A 0.9800
C17 H17B 0.9800
C17 H17C 0.9800
P1 F6 1.587(2)
P1 F4 1.591(2)
P1 F5 1.590(2)
P1 F1 1.5925(18)
P1 F3 1.595(2)
P1 F2 1.6006(17)
